data_7201323
loop_
_publ_author_name
'Morgan, Ian S.'
'D'Aleo, Danielle N.'
'Hudolin, Marissa L.'
'Chen, Aicheng'
'Assoud, Abdeljalil'
'Jenkins, Hilary A.'
'MacKinnon, Craig D.'

_publ_section_title
;
 Oligothiophenes substituted with the thionitrile group: synthesis,
 characterization, and thin-film formation on gold substrates
;
_journal_issue 43
_journal_name_full 'Journal of Materials Chemistry'
_journal_page_first 8162
_journal_paper_doi 10.1039/b908869e
_journal_volume 19
_journal_year 2009
_chemical_formula_sum 'C9 H4 Br N S3'
_chemical_formula_weight 302.22
_chemical_name_systematic
;
?
;
_space_group_IT_number 15
_symmetry_cell_setting monoclinic
_symmetry_space_group_name_Hall '-C 2yc'
_symmetry_space_group_name_H-M 'C 1 2/c 1'
_atom_sites_solution_hydrogens geom
_atom_sites_solution_primary direct
_atom_sites_solution_secondary difmap
_audit_creation_method SHELXL-97
_cell_angle_alpha 90.00
_cell_angle_beta 110.3690(10)
_cell_angle_gamma 90.00
_cell_formula_units_Z 8
_cell_length_a 18.9434(15)
_cell_length_b 4.6452(4)
_cell_length_c 25.872(3)
_cell_measurement_temperature 296(2)
_cell_volume 2134.3(4)
_computing_structure_refinement 'SHELXL-97 (Sheldrick, 1997)'
_computing_structure_solution 'SHELXS-97 (Sheldrick, 1990)'
_diffrn_ambient_temperature 296(2)
_diffrn_measured_fraction_theta_full 0.997
_diffrn_measured_fraction_theta_max 0.997
_diffrn_radiation_monochromator graphite
_diffrn_radiation_source 'fine-focus sealed tube'
_diffrn_radiation_type MoK\a
_diffrn_radiation_wavelength 0.71073
_diffrn_reflns_av_R_equivalents 0.0265
_diffrn_reflns_av_sigmaI/netI 0.0282
_diffrn_reflns_limit_h_max 26
_diffrn_reflns_limit_h_min -26
_diffrn_reflns_limit_k_max 6
_diffrn_reflns_limit_k_min -6
_diffrn_reflns_limit_l_max 36
_diffrn_reflns_limit_l_min -36
_diffrn_reflns_number 12838
_diffrn_reflns_theta_full 30.00
_diffrn_reflns_theta_max 30.00
_diffrn_reflns_theta_min 3.28
_exptl_absorpt_coefficient_mu 4.394
_exptl_absorpt_correction_T_max 0.7785
_exptl_absorpt_correction_T_min 0.4736
_exptl_absorpt_correction_type empirical
_exptl_absorpt_process_details 'APEX II'
_exptl_crystal_colour colourless
_exptl_crystal_density_diffrn 1.881
_exptl_crystal_density_method 'not measured'
_exptl_crystal_description cube
_exptl_crystal_F_000 1184
_exptl_crystal_size_max 0.20
_exptl_crystal_size_mid 0.19
_exptl_crystal_size_min 0.06
_refine_diff_density_max 0.439
_refine_diff_density_min -0.251
_refine_diff_density_rms 0.056
_refine_ls_extinction_method none
_refine_ls_goodness_of_fit_ref 1.063
_refine_ls_hydrogen_treatment constr
_refine_ls_matrix_type full
_refine_ls_number_parameters 127
_refine_ls_number_reflns 3122
_refine_ls_number_restraints 0
_refine_ls_restrained_S_all 1.063
_refine_ls_R_factor_all 0.0262
_refine_ls_R_factor_gt 0.0217
_refine_ls_shift/su_max 0.002
_refine_ls_shift/su_mean 0.000
_refine_ls_structure_factor_coef Fsqd
_refine_ls_weighting_details 'calc w=1/[\s^2^(Fo^2^)+(0.0236P)^2^+0.9094P] where P=(Fo^2^+2Fc^2^)/3'
_refine_ls_weighting_scheme calc
_refine_ls_wR_factor_gt 0.0565
_refine_ls_wR_factor_ref 0.0584
_reflns_number_gt 2775
_reflns_number_total 3122
_reflns_threshold_expression >2sigma(I)
_cod_data_source_file b908869e.txt
_cod_data_source_block cdm-7_0ma
_cod_original_cell_volume 2134.3(3)
_cod_original_sg_symbol_H-M C2/c
_cod_database_code 7201323

loop_
_symmetry_equiv_pos_as_xyz
'x, y, z'
'-x, y, -z+1/2'
'x+1/2, y+1/2, z'
'-x+1/2, y+1/2, -z+1/2'
'-x, -y, -z'
'x, -y, z-1/2'
'-x+1/2, -y+1/2, -z'
'x+1/2, -y+1/2, z-1/2'

loop_
_atom_site_label
_atom_site_type_symbol
_atom_site_fract_x
_atom_site_fract_y
_atom_site_fract_z
_atom_site_U_iso_or_equiv
_atom_site_adp_type
_atom_site_occupancy
_atom_site_symmetry_multiplicity
_atom_site_calc_flag
_atom_site_refinement_flags
_atom_site_disorder_assembly
_atom_site_disorder_group
Br Br 0.618407(9) 0.88049(4) 0.539944(7) 0.03730(6) Uani 1 1 d . . .
S1 S 0.67330(2) 0.50635(9) 0.461424(16) 0.03157(9) Uani 1 1 d . . .
S2 S 0.57744(2) -0.05533(10) 0.318410(17) 0.03744(10) Uani 1 1 d . . .
S3 S 0.63320(4) -0.46190(10) 0.24952(2) 0.05378(14) Uani 1 1 d . . .
C8 C 0.59980(8) 0.6511(3) 0.47716(6) 0.0295(3) Uani 1 1 d . . .
C4 C 0.63951(9) 0.1367(3) 0.37217(6) 0.0295(3) Uani 1 1 d . . .
C6 C 0.53834(9) 0.3716(4) 0.40190(7) 0.0348(3) Uani 1 1 d . . .
H6A H 0.4972 0.2892 0.3749 0.042 Uiso 1 1 calc R . .
C5 C 0.61137(8) 0.3190(3) 0.40628(6) 0.0284(3) Uani 1 1 d . . .
C3 C 0.71260(10) 0.0828(4) 0.37678(7) 0.0374(3) Uani 1 1 d . . .
H3A H 0.7539 0.1682 0.4032 0.045 Uiso 1 1 calc R . .
C2 C 0.71881(11) -0.1158(4) 0.33723(7) 0.0404(4) Uani 1 1 d . . .
H2A H 0.7644 -0.1768 0.3350 0.049 Uiso 1 1 calc R . .
C1 C 0.65054(10) -0.2075(4) 0.30279(6) 0.0378(3) Uani 1 1 d . . .
C7 C 0.53148(9) 0.5631(4) 0.44239(6) 0.0339(3) Uani 1 1 d . . .
H7A H 0.4858 0.6215 0.4449 0.041 Uiso 1 1 calc R . .
N N 0.62788(11) -0.0950(4) 0.16054(7) 0.0578(5) Uani 1 1 d . . .
C9 C 0.62989(9) -0.2385(4) 0.19668(7) 0.0400(4) Uani 1 1 d . . .

loop_
_atom_site_aniso_label
_atom_site_aniso_U_11
_atom_site_aniso_U_22
_atom_site_aniso_U_33
_atom_site_aniso_U_23
_atom_site_aniso_U_13
_atom_site_aniso_U_12
Br 0.03780(9) 0.03740(10) 0.04095(10) -0.00782(6) 0.01905(7) -0.00018(6)
S1 0.02750(16) 0.0343(2) 0.03582(18) -0.00271(15) 0.01471(14) 0.00105(14)
S2 0.0443(2) 0.0378(2) 0.03288(19) -0.00225(15) 0.01679(16) -0.00360(16)
S3 0.1025(4) 0.0289(2) 0.0414(2) -0.00123(17) 0.0395(3) -0.0032(2)
C8 0.0327(7) 0.0272(7) 0.0331(7) 0.0028(5) 0.0173(6) 0.0041(5)
C4 0.0371(7) 0.0279(7) 0.0269(6) 0.0048(5) 0.0154(6) 0.0020(5)
C6 0.0304(7) 0.0419(9) 0.0319(7) 0.0007(6) 0.0104(6) 0.0021(6)
C5 0.0332(7) 0.0272(7) 0.0264(6) 0.0043(5) 0.0124(5) 0.0019(5)
C3 0.0385(8) 0.0403(9) 0.0370(8) -0.0007(6) 0.0177(7) 0.0048(7)
C2 0.0496(9) 0.0389(9) 0.0406(8) 0.0058(7) 0.0255(8) 0.0118(7)
C1 0.0611(10) 0.0272(7) 0.0326(7) 0.0034(6) 0.0258(7) 0.0044(7)
C7 0.0287(7) 0.0396(8) 0.0360(7) 0.0023(6) 0.0146(6) 0.0060(6)
N 0.0588(10) 0.0768(13) 0.0384(8) 0.0126(8) 0.0177(8) -0.0067(9)
C9 0.0451(9) 0.0458(10) 0.0328(8) -0.0018(7) 0.0184(7) -0.0030(7)

loop_
_atom_type_symbol
_atom_type_description
_atom_type_scat_dispersion_real
_atom_type_scat_dispersion_imag
_atom_type_scat_source
C C 0.0033 0.0016 'International Tables Vol C Tables 4.2.6.8 and 6.1.1.4'
H H 0.0000 0.0000 'International Tables Vol C Tables 4.2.6.8 and 6.1.1.4'
N N 0.0061 0.0033 'International Tables Vol C Tables 4.2.6.8 and 6.1.1.4'
S S 0.1246 0.1234 'International Tables Vol C Tables 4.2.6.8 and 6.1.1.4'
Br Br -0.2901 2.4595 'International Tables Vol C Tables 4.2.6.8 and 6.1.1.4'

loop_
_geom_angle_atom_site_label_1
_geom_angle_atom_site_label_2
_geom_angle_atom_site_label_3
_geom_angle
_geom_angle_site_symmetry_1
_geom_angle_site_symmetry_3
_geom_angle_publ_flag
C8 S1 C5 91.11(7) . . ?
C1 S2 C4 91.33(8) . . ?
C9 S3 C1 99.47(8) . . ?
C7 C8 S1 112.93(12) . . ?
C7 C8 Br 126.54(12) . . ?
S1 C8 Br 120.36(9) . . ?
C3 C4 C5 128.83(15) . . ?
C3 C4 S2 111.12(12) . . ?
C5 C4 S2 120.03(12) . . ?
C5 C6 C7 113.67(14) . . ?
C6 C5 C4 128.88(14) . . ?
C6 C5 S1 110.68(11) . . ?
C4 C5 S1 120.44(12) . . ?
C4 C3 C2 113.10(16) . . ?
C1 C2 C3 112.30(15) . . ?
C2 C1 S2 112.14(12) . . ?
C2 C1 S3 126.91(13) . . ?
S2 C1 S3 120.89(11) . . ?
C8 C7 C6 111.61(14) . . ?
N C9 S3 178.20(19) . . ?

loop_
_geom_bond_atom_site_label_1
_geom_bond_atom_site_label_2
_geom_bond_distance
_geom_bond_site_symmetry_2
_geom_bond_publ_flag
Br C8 1.8706(15) . ?
S1 C8 1.7181(15) . ?
S1 C5 1.7334(15) . ?
S2 C1 1.7234(17) . ?
S2 C4 1.7246(16) . ?
S3 C9 1.7001(18) . ?
S3 C1 1.7577(17) . ?
C8 C7 1.357(2) . ?
C4 C3 1.371(2) . ?
C4 C5 1.452(2) . ?
C6 C5 1.370(2) . ?
C6 C7 1.414(2) . ?
C3 C2 1.413(2) . ?
C2 C1 1.359(3) . ?
N C9 1.138(2) . ?

loop_
_cod_related_entry_id
_cod_related_entry_database
_cod_related_entry_code
1 ChemSpider 30653618
